data_4074054
loop_
_publ_author_name
'Fantasia, Serena'
'Petersen, Jeffrey L.'
'Jacobsen, Heiko'
'Cavallo, Luigi'
'Nolan, Steven P.'

_publ_section_title
;
 Electronic Properties of N-Heterocyclic Carbene (NHC) Ligands:&#x00A0;
 Synthetic, Structural, and Spectroscopic Studies of (NHC)Platinum(II)
 Complexes
;
_journal_issue 24
_journal_name_full Organometallics
_journal_page_first 5880
_journal_paper_doi 10.1021/om700857j
_journal_volume 26
_journal_year 2007
_chemical_formula_sum 'C23 H30 Cl2 N2 O Pt S'
_chemical_formula_weight 648.54
_chemical_name_systematic
; 
 ? 
;
_space_group_IT_number 14
_symmetry_cell_setting monoclinic
_symmetry_space_group_name_Hall '-P 2ybc'
_symmetry_space_group_name_H-M 'P 1 21/c 1'
_atom_sites_solution_hydrogens geom
_atom_sites_solution_primary direct
_atom_sites_solution_secondary difmap
_audit_creation_method SHELXL-97
_cell_angle_alpha 90.00
_cell_angle_beta 104.939(2)
_cell_angle_gamma 90.00
_cell_formula_units_Z 4
_cell_length_a 10.4897(12)
_cell_length_b 13.5796(17)
_cell_length_c 18.082(2)
_cell_measurement_temperature 293(2)
_cell_volume 2488.7(5)
_computing_structure_refinement 'SHELXL-97 (Sheldrick, 1997)'
_computing_structure_solution 'SHELXS-97 (Sheldrick, 1990)'
_diffrn_ambient_temperature 293(2)
_diffrn_measured_fraction_theta_full 0.976
_diffrn_measured_fraction_theta_max 0.976
_diffrn_radiation_monochromator graphite
_diffrn_radiation_source 'fine-focus sealed tube'
_diffrn_radiation_type MoK\a
_diffrn_radiation_wavelength 0.71073
_diffrn_reflns_av_R_equivalents 0.0505
_diffrn_reflns_av_sigmaI/netI 0.0730
_diffrn_reflns_limit_h_max 11
_diffrn_reflns_limit_h_min -13
_diffrn_reflns_limit_k_max 17
_diffrn_reflns_limit_k_min -17
_diffrn_reflns_limit_l_max 22
_diffrn_reflns_limit_l_min -23
_diffrn_reflns_number 16102
_diffrn_reflns_theta_full 27.57
_diffrn_reflns_theta_max 27.57
_diffrn_reflns_theta_min 1.90
_exptl_absorpt_coefficient_mu 5.954
_exptl_absorpt_correction_type face-indexed
_exptl_absorpt_process_details 'XPREP and SADABS'
_exptl_crystal_colour colorless
_exptl_crystal_density_diffrn 1.731
_exptl_crystal_density_method 'not measured'
_exptl_crystal_F_000 1272
_exptl_crystal_size_max 0.24
_exptl_crystal_size_mid 0.22
_exptl_crystal_size_min 0.10
_refine_diff_density_max 5.644
_refine_diff_density_min -1.374
_refine_diff_density_rms 0.199
_refine_ls_extinction_method none
_refine_ls_goodness_of_fit_ref 1.046
_refine_ls_hydrogen_treatment riding
_refine_ls_matrix_type full
_refine_ls_number_parameters 279
_refine_ls_number_reflns 5616
_refine_ls_number_restraints 2
_refine_ls_restrained_S_all 1.047
_refine_ls_R_factor_all 0.0678
_refine_ls_R_factor_gt 0.0564
_refine_ls_shift/su_max 0.006
_refine_ls_shift/su_mean 0.000
_refine_ls_structure_factor_coef Fsqd
_refine_ls_weighting_details 'calc w=1/[\s^2^(Fo^2^)+(0.0799P)^2^+7.8803P] where P=(Fo^2^+2Fc^2^)/3'
_refine_ls_weighting_scheme calc
_refine_ls_wR_factor_gt 0.1496
_refine_ls_wR_factor_ref 0.1596
_reflns_number_gt 4624
_reflns_number_total 5616
_reflns_threshold_expression >2sigma(I)
_cod_data_source_file om700857j-file001.cif
_cod_data_source_block sn562abc
_cod_original_cell_volume 2488.6(5)
_cod_original_sg_symbol_H-M P21/c
_cod_database_code 4074054

loop_
_symmetry_equiv_pos_as_xyz
'x, y, z'
'-x, y+1/2, -z+1/2'
'-x, -y, -z'
'x, -y-1/2, z-1/2'

loop_
_atom_site_label
_atom_site_type_symbol
_atom_site_fract_x
_atom_site_fract_y
_atom_site_fract_z
_atom_site_U_iso_or_equiv
_atom_site_adp_type
_atom_site_occupancy
_atom_site_symmetry_multiplicity
_atom_site_calc_flag
_atom_site_refinement_flags
Pt1 Pt 0.31078(3) 0.14775(2) 0.911542(16) 0.04346(14) Uani 1 1 d .
Cl1 Cl 0.2783(2) 0.08679(17) 1.02674(12) 0.0611(5) Uani 1 1 d .
Cl2 Cl 0.3496(3) 0.29955(19) 0.97069(16) 0.0724(6) Uani 1 1 d .
S1 S 0.2654(2) -0.00147(15) 0.86207(12) 0.0517(5) Uani 1 1 d .
O1 O 0.2827(7) -0.0240(5) 0.7867(4) 0.0634(15) Uani 1 1 d .
N1 N 0.4496(6) 0.2507(5) 0.8065(4) 0.0541(16) Uani 1 1 d .
N2 N 0.2447(6) 0.2283(5) 0.7491(4) 0.0504(15) Uani 1 1 d .
C1 C 0.3374(7) 0.2088(6) 0.8171(5) 0.0453(16) Uani 1 1 d .
C2 C 0.4253(9) 0.2968(8) 0.7358(6) 0.069(3) Uani 1 1 d .
H2 H 0.4862 0.3314 0.7165 0.083 Uiso 1 1 calc R
C3 C 0.2993(9) 0.2823(8) 0.7009(6) 0.070(3) Uani 1 1 d .
H3 H 0.2556 0.3047 0.6523 0.084 Uiso 1 1 calc R
C4 C 0.5794(7) 0.2453(6) 0.8586(5) 0.0523(19) Uani 1 1 d .
C5 C 0.6499(8) 0.1563(6) 0.8597(5) 0.0524(19) Uani 1 1 d D
C6 C 0.7777(9) 0.1542(7) 0.9064(5) 0.055(2) Uani 1 1 d .
H6 H 0.8253 0.0958 0.9100 0.066 Uiso 1 1 calc R
C7 C 0.8364(7) 0.2338(7) 0.9471(5) 0.054(2) Uani 1 1 d .
C8 C 0.7643(8) 0.3210(8) 0.9425(6) 0.065(2) Uani 1 1 d .
H8 H 0.8030 0.3752 0.9709 0.077 Uiso 1 1 calc R
C9 C 0.6358(8) 0.3287(7) 0.8962(7) 0.062(2) Uani 1 1 d .
C10 C 0.5917(9) 0.0683(7) 0.8139(6) 0.064(2) Uani 1 1 d D
H10A H 0.6609 0.0294 0.8028 0.097 Uiso 1 1 calc R
H10B H 0.5320 0.0893 0.7668 0.097 Uiso 1 1 calc R
H10C H 0.5446 0.0295 0.8426 0.097 Uiso 1 1 calc R
C11 C 0.9761(8) 0.2285(9) 0.9979(7) 0.078(3) Uani 1 1 d .
H11A H 1.0188 0.2910 0.9975 0.117 Uiso 1 1 calc R
H11B H 1.0243 0.1785 0.9790 0.117 Uiso 1 1 calc R
H11C H 0.9737 0.2127 1.0492 0.117 Uiso 1 1 calc R
C12 C 0.5616(10) 0.4257(7) 0.8890(9) 0.085(4) Uani 1 1 d .
H12A H 0.5478 0.4504 0.8378 0.128 Uiso 1 1 calc R
H12B H 0.6122 0.4724 0.9245 0.128 Uiso 1 1 calc R
H12C H 0.4779 0.4155 0.9000 0.128 Uiso 1 1 calc R
C13 C 0.1078(7) 0.1954(6) 0.7268(5) 0.0499(18) Uani 1 1 d .
C14 C 0.0747(9) 0.1230(7) 0.6713(5) 0.058(2) Uani 1 1 d .
C15 C -0.0594(10) 0.0980(7) 0.6461(6) 0.068(2) Uani 1 1 d .
H15 H -0.0849 0.0493 0.6090 0.082 Uiso 1 1 calc R
C16 C -0.1548(10) 0.1432(8) 0.6746(7) 0.067(3) Uani 1 1 d .
C17 C -0.1160(9) 0.2152(8) 0.7285(6) 0.066(2) Uani 1 1 d .
H17 H -0.1802 0.2468 0.7470 0.079 Uiso 1 1 calc R
C18 C 0.0146(8) 0.2435(7) 0.7571(5) 0.0549(19) Uani 1 1 d D
C19 C 0.1732(12) 0.0749(10) 0.6346(7) 0.087(3) Uani 1 1 d .
H19A H 0.1455 0.0842 0.5801 0.130 Uiso 1 1 calc R
H19B H 0.1781 0.0058 0.6459 0.130 Uiso 1 1 calc R
H19C H 0.2584 0.1043 0.6543 0.130 Uiso 1 1 calc R
C20 C -0.2995(14) 0.1189(17) 0.6454(12) 0.151(8) Uani 1 1 d .
H20A H -0.3341 0.1500 0.5967 0.227 Uiso 1 1 calc R
H20B H -0.3462 0.1424 0.6811 0.227 Uiso 1 1 calc R
H20C H -0.3101 0.0489 0.6398 0.227 Uiso 1 1 calc R
C21 C 0.0476(11) 0.3266(8) 0.8113(6) 0.073(3) Uani 1 1 d D
H21A H 0.1397 0.3419 0.8204 0.109 Uiso 1 1 calc R
H21B H 0.0284 0.3087 0.8587 0.109 Uiso 1 1 calc R
H21C H -0.0039 0.3831 0.7900 0.109 Uiso 1 1 calc R
C22 C 0.3481(11) -0.0969(7) 0.9263(6) 0.067(2) Uani 1 1 d .
H22A H 0.3233 -0.1602 0.9034 0.100 Uiso 1 1 calc R
H22B H 0.3231 -0.0926 0.9736 0.100 Uiso 1 1 calc R
H22C H 0.4419 -0.0887 0.9359 0.100 Uiso 1 1 calc R
C23 C 0.0974(10) -0.0253(9) 0.8607(7) 0.077(3) Uani 1 1 d .
H23A H 0.0415 0.0223 0.8285 0.116 Uiso 1 1 calc R
H23B H 0.0868 -0.0206 0.9117 0.116 Uiso 1 1 calc R
H23C H 0.0736 -0.0902 0.8410 0.116 Uiso 1 1 calc R

loop_
_atom_site_aniso_label
_atom_site_aniso_U_11
_atom_site_aniso_U_22
_atom_site_aniso_U_33
_atom_site_aniso_U_23
_atom_site_aniso_U_13
_atom_site_aniso_U_12
Pt1 0.04382(18) 0.0473(2) 0.0380(2) 0.00632(11) 0.00820(13) 0.00035(11)
Cl1 0.0777(13) 0.0659(13) 0.0435(11) 0.0082(9) 0.0228(10) 0.0078(10)
Cl2 0.0885(16) 0.0606(13) 0.0687(15) -0.0118(12) 0.0214(13) -0.0149(12)
S1 0.0626(11) 0.0506(11) 0.0418(10) 0.0035(8) 0.0129(9) -0.0034(9)
O1 0.087(4) 0.057(3) 0.050(3) 0.002(3) 0.023(3) -0.006(3)
N1 0.046(3) 0.058(4) 0.060(4) 0.020(3) 0.016(3) 0.001(3)
N2 0.044(3) 0.059(4) 0.046(4) 0.019(3) 0.007(3) 0.007(3)
C1 0.043(3) 0.044(4) 0.051(4) 0.006(3) 0.014(3) -0.001(3)
C2 0.058(5) 0.085(7) 0.068(6) 0.040(6) 0.021(4) 0.002(5)
C3 0.056(5) 0.090(7) 0.063(6) 0.034(5) 0.015(4) 0.008(5)
C4 0.043(3) 0.051(4) 0.063(5) 0.011(4) 0.013(3) 0.001(3)
C5 0.051(4) 0.053(5) 0.054(5) 0.016(4) 0.016(4) 0.008(3)
C6 0.049(4) 0.062(5) 0.057(6) 0.008(4) 0.019(4) 0.003(4)
C7 0.036(3) 0.068(5) 0.059(5) 0.008(4) 0.011(3) 0.005(3)
C8 0.051(4) 0.066(5) 0.077(7) -0.003(5) 0.016(4) -0.010(4)
C9 0.049(4) 0.057(5) 0.084(7) 0.013(5) 0.027(5) 0.000(4)
C10 0.063(5) 0.071(6) 0.058(5) 0.003(5) 0.014(4) 0.003(4)
C11 0.045(4) 0.101(8) 0.080(7) 0.002(6) 0.003(4) -0.001(5)
C12 0.070(6) 0.046(5) 0.144(12) 0.013(6) 0.034(7) 0.007(4)
C13 0.047(4) 0.057(5) 0.043(4) 0.013(4) 0.008(3) 0.008(3)
C14 0.069(5) 0.055(5) 0.047(5) 0.010(4) 0.012(4) 0.010(4)
C15 0.082(6) 0.057(5) 0.057(5) 0.002(4) 0.003(5) -0.015(5)
C16 0.061(5) 0.078(7) 0.064(6) 0.019(5) 0.019(5) -0.008(4)
C17 0.053(4) 0.085(7) 0.060(6) 0.017(5) 0.018(4) 0.006(4)
C18 0.051(4) 0.067(5) 0.046(4) 0.008(4) 0.012(3) 0.006(4)
C19 0.105(8) 0.101(9) 0.057(6) 0.003(6) 0.026(6) 0.040(7)
C20 0.079(9) 0.23(2) 0.133(16) 0.026(15) 0.000(9) -0.074(11)
C21 0.087(7) 0.070(6) 0.063(6) 0.003(5) 0.023(5) 0.024(5)
C22 0.086(6) 0.047(5) 0.069(6) 0.001(4) 0.022(5) 0.013(5)
C23 0.069(6) 0.076(7) 0.084(8) -0.007(6) 0.016(5) -0.025(5)

loop_
_atom_type_symbol
_atom_type_description
_atom_type_scat_dispersion_real
_atom_type_scat_dispersion_imag
_atom_type_scat_source
C C 0.0033 0.0016 'International Tables Vol C Tables 4.2.6.8 and 6.1.1.4'
H H 0.0000 0.0000 'International Tables Vol C Tables 4.2.6.8 and 6.1.1.4'
N N 0.0061 0.0033 'International Tables Vol C Tables 4.2.6.8 and 6.1.1.4'
O O 0.0106 0.0060 'International Tables Vol C Tables 4.2.6.8 and 6.1.1.4'
S S 0.1246 0.1234 'International Tables Vol C Tables 4.2.6.8 and 6.1.1.4'
Cl Cl 0.1484 0.1585 'International Tables Vol C Tables 4.2.6.8 and 6.1.1.4'
Pt Pt -1.7033 8.3905 'International Tables Vol C Tables 4.2.6.8 and 6.1.1.4'

loop_
_geom_angle_atom_site_label_1
_geom_angle_atom_site_label_2
_geom_angle_atom_site_label_3
_geom_angle
C1 Pt1 S1 95.6(2)
C1 Pt1 Cl2 88.7(2)
S1 Pt1 Cl2 175.32(8)
C1 Pt1 Cl1 175.9(2)
S1 Pt1 Cl1 88.31(8)
Cl2 Pt1 Cl1 87.27(9)
O1 S1 C23 108.1(5)
O1 S1 C22 107.2(4)
C23 S1 C22 100.8(5)
O1 S1 Pt1 120.3(3)
C23 S1 Pt1 106.2(4)
C22 S1 Pt1 112.3(4)
C1 N1 C2 111.0(7)
C1 N1 C4 126.1(7)
C2 N1 C4 122.8(7)
C3 N2 C1 110.8(7)
C3 N2 C13 122.0(7)
C1 N2 C13 127.2(6)
N1 C1 N2 103.2(6)
N1 C1 Pt1 127.9(6)
N2 C1 Pt1 128.6(5)
C3 C2 N1 107.2(7)
C2 C3 N2 107.7(8)
C9 C4 C5 122.7(7)
C9 C4 N1 119.6(8)
C5 C4 N1 117.0(8)
C6 C5 C4 116.5(8)
C6 C5 C10 120.9(8)
C4 C5 C10 122.6(8)
C7 C6 C5 122.9(8)
C6 C7 C8 118.6(8)
C6 C7 C11 121.4(9)
C8 C7 C11 120.0(9)
C7 C8 C9 121.6(9)
C4 C9 C8 117.4(9)
C4 C9 C12 121.8(9)
C8 C9 C12 120.8(10)
C14 C13 C18 123.1(8)
C14 C13 N2 117.6(7)
C18 C13 N2 119.1(8)
C13 C14 C15 116.7(8)
C13 C14 C19 123.6(9)
C15 C14 C19 119.6(10)
C16 C15 C14 122.2(10)
C17 C16 C15 118.2(9)
C17 C16 C20 119.6(12)
C15 C16 C20 122.1(13)
C16 C17 C18 123.2(9)
C17 C18 C13 116.6(8)
C17 C18 C21 119.9(8)
C13 C18 C21 123.3(8)

loop_
_geom_bond_atom_site_label_1
_geom_bond_atom_site_label_2
_geom_bond_distance
Pt1 C1 1.981(8)
Pt1 S1 2.217(2)
Pt1 Cl2 2.310(2)
Pt1 Cl1 2.346(2)
S1 O1 1.453(7)
S1 C23 1.785(10)
S1 C22 1.806(10)
N1 C1 1.365(9)
N1 C2 1.387(11)
N1 C4 1.444(10)
N2 C3 1.373(11)
N2 C1 1.382(10)
N2 C13 1.458(10)
C2 C3 1.325(13)
C4 C9 1.375(14)
C4 C5 1.414(11)
C5 C6 1.388(12)
C5 C10 1.492(11)
C6 C7 1.363(13)
C7 C8 1.395(13)
C7 C11 1.517(11)
C8 C9 1.396(13)
C9 C12 1.518(13)
C13 C14 1.384(13)
C13 C18 1.399(11)
C14 C15 1.405(13)
C14 C19 1.512(13)
C15 C16 1.382(15)
C16 C17 1.366(15)
C16 C20 1.509(15)
C17 C18 1.388(12)
C18 C21 1.475(12)
